data_4071569
loop_
_publ_author_name
'Wang, Yaorong'
'Liu, Dongmei'
'Chan, Hoi-Shan'
'Xie, Zuowei'

_publ_section_title
;
 Synthesis, Structural Characterization, and Reactivity of Group 4
 Metallacarboranes Containing the Ligand [Me2C(C5H4)(C2B9H10)]3&#x2212;
;
_journal_issue 12
_journal_name_full Organometallics
_journal_page_first 2825
_journal_paper_doi 10.1021/om800235w
_journal_volume 27
_journal_year 2008
_chemical_formula_sum 'C22 H49 B9 Cl2 Li O6 Zr'
_chemical_formula_weight 675.96
_chemical_name_systematic
; 
 ? 
;
_space_group_IT_number 2
_symmetry_cell_setting triclinic
_symmetry_space_group_name_Hall '-P 1'
_symmetry_space_group_name_H-M 'P -1'
_atom_sites_solution_hydrogens geom
_atom_sites_solution_primary direct
_atom_sites_solution_secondary difmap
_audit_creation_method SHELXL-97
_cell_angle_alpha 74.175(2)
_cell_angle_beta 89.6270(10)
_cell_angle_gamma 82.880(2)
_cell_formula_units_Z 2
_cell_length_a 8.8238(6)
_cell_length_b 13.7493(10)
_cell_length_c 15.3256(11)
_cell_measurement_temperature 293(2)
_cell_volume 1774.3(2)
_computing_cell_refinement 'BRUKER SMART CCD DIFFRACTOMETER'
_computing_data_collection 'BRUKER SMART CCD DIFFRACTOMETER'
_computing_data_reduction 'BRUKER SMART CCD DIFFRACTOMETER'
_computing_molecular_graphics 'SIEMENS SHELXTL'
_computing_publication_material 'SIEMENS SHELXTL'
_computing_structure_refinement 'SHELXL-97 (Sheldrick, 1997)'
_computing_structure_solution 'SHELXS-97 (Sheldrick, 1990)'
_diffrn_ambient_temperature 293(2)
_diffrn_measured_fraction_theta_full 0.995
_diffrn_measured_fraction_theta_max 0.995
_diffrn_measurement_device_type 'BRUKER SMART CCD DIFFRACTOMETER'
_diffrn_measurement_method 'OMEGA SCAN'
_diffrn_radiation_monochromator graphite
_diffrn_radiation_source 'fine-focus sealed tube'
_diffrn_radiation_type MoK\a
_diffrn_radiation_wavelength 0.71073
_diffrn_reflns_av_R_equivalents 0.0286
_diffrn_reflns_av_sigmaI/netI 0.0562
_diffrn_reflns_limit_h_max 10
_diffrn_reflns_limit_h_min -10
_diffrn_reflns_limit_k_max 16
_diffrn_reflns_limit_k_min -11
_diffrn_reflns_limit_l_max 18
_diffrn_reflns_limit_l_min -18
_diffrn_reflns_number 9597
_diffrn_reflns_theta_full 24.99
_diffrn_reflns_theta_max 24.99
_diffrn_reflns_theta_min 1.55
_exptl_absorpt_coefficient_mu 0.492
_exptl_absorpt_correction_T_max 1.0
_exptl_absorpt_correction_T_min 0.828710
_exptl_absorpt_correction_type SADABS
_exptl_crystal_colour YELLOW
_exptl_crystal_density_diffrn 1.265
_exptl_crystal_density_method 'not measured'
_exptl_crystal_description BLOCK
_exptl_crystal_F_000 702
_exptl_crystal_size_max 0.70
_exptl_crystal_size_mid 0.30
_exptl_crystal_size_min 0.25
_refine_diff_density_max 1.564
_refine_diff_density_min -0.466
_refine_diff_density_rms 0.102
_refine_ls_extinction_method none
_refine_ls_goodness_of_fit_ref 1.070
_refine_ls_hydrogen_treatment riding
_refine_ls_matrix_type full
_refine_ls_number_parameters 370
_refine_ls_number_reflns 6228
_refine_ls_number_restraints 0
_refine_ls_restrained_S_all 1.070
_refine_ls_R_factor_all 0.0948
_refine_ls_R_factor_gt 0.0683
_refine_ls_shift/su_max 0.016
_refine_ls_shift/su_mean 0.002
_refine_ls_structure_factor_coef Fsqd
_refine_ls_weighting_details 'calc w=1/[\s^2^(Fo^2^)+(0.1359P)^2^+0.0000P] where P=(Fo^2^+2Fc^2^)/3'
_refine_ls_weighting_scheme calc
_refine_ls_wR_factor_gt 0.2061
_refine_ls_wR_factor_ref 0.2198
_reflns_number_gt 4245
_reflns_number_total 6228
_reflns_threshold_expression >2sigma(I)
_cod_data_source_file om800235w-file004.cif
_cod_data_source_block 6
_cod_depositor_comments
;
The following automatic conversions were performed:

'_symmetry_cell_setting' value 'TRICLINIC' changed to 'triclinic'
according to /home/saulius/struct/CIF-dictionaries/cif_core.dic
dictionary named 'cif_core.dic' version 2.4.1 from 2010-06-29.

Automatic conversion script
Id: cif_fix_values 1715 2011-07-08 13:25:40Z adriana 
;
_cod_original_sg_symbol_H-M P-1
_cod_database_code 4071569

loop_
_symmetry_equiv_pos_as_xyz
'x, y, z'
'-x, -y, -z'

loop_
_atom_site_label
_atom_site_type_symbol
_atom_site_fract_x
_atom_site_fract_y
_atom_site_fract_z
_atom_site_U_iso_or_equiv
_atom_site_adp_type
_atom_site_occupancy
_atom_site_symmetry_multiplicity
_atom_site_calc_flag
_atom_site_refinement_flags
Zr1 Zr 0.51198(6) 0.25537(4) 0.08582(4) 0.0527(2) Uani 1 1 d .
Cl2 Cl 0.71617(15) 0.34871(12) -0.01219(9) 0.0561(4) Uani 1 1 d .
Cl1 Cl 0.6524(3) 0.08085(15) 0.07391(14) 0.0959(6) Uani 1 1 d .
C1 C 0.3233(6) 0.2900(4) 0.2096(4) 0.0484(12) Uani 1 1 d .
O6 O 0.9058(5) 0.1504(3) -0.1834(3) 0.0743(12) Uani 1 1 d .
C2 C 0.4335(6) 0.3763(4) 0.1856(4) 0.0562(14) Uani 1 1 d .
C16 C 0.1742(6) 0.3048(4) 0.1485(4) 0.0535(14) Uani 1 1 d .
O5 O 1.0652(6) 0.3073(4) -0.2530(3) 0.0814(13) Uani 1 1 d .
C13 C 0.2362(6) 0.2939(5) 0.0593(4) 0.0595(15) Uani 1 1 d .
B6 B 0.3277(8) 0.3610(6) 0.2860(5) 0.0633(18) Uani 1 1 d .
H6 H 0.2319 0.4146 0.2981 0.076 Uiso 1 1 calc R
B10 B 0.3305(8) 0.2285(6) 0.3245(5) 0.0618(18) Uani 1 1 d .
H10 H 0.2354 0.1941 0.3626 0.074 Uiso 1 1 calc R
C15 C 0.3714(8) 0.3273(7) -0.0722(4) 0.086(2) Uani 1 1 d .
H15A H 0.4167 0.3638 -0.1282 0.103 Uiso 1 1 calc R
C18 C 0.0809(7) 0.4108(5) 0.1347(5) 0.0722(18) Uani 1 1 d .
H18A H -0.0085 0.4158 0.0976 0.108 Uiso 1 1 calc R
H18B H 0.1423 0.4626 0.1053 0.108 Uiso 1 1 calc R
H18C H 0.0508 0.4200 0.1925 0.108 Uiso 1 1 calc R
C14 C 0.2975(6) 0.3728(5) -0.0073(4) 0.0650(16) Uani 1 1 d .
H14A H 0.2753 0.4461 -0.0139 0.078 Uiso 1 1 calc R
B5 B 0.4311(7) 0.1754(5) 0.2434(4) 0.0549(16) Uani 1 1 d .
H5 H 0.3955 0.1058 0.2322 0.066 Uiso 1 1 calc R
C12 C 0.2739(7) 0.2024(6) 0.0364(5) 0.0716(18) Uani 1 1 d .
H12A H 0.2336 0.1383 0.0651 0.086 Uiso 1 1 calc R
B4 B 0.6234(8) 0.1963(6) 0.2456(5) 0.0655(19) Uani 1 1 d .
H4 H 0.7218 0.1417 0.2386 0.079 Uiso 1 1 calc R
B3 B 0.6185(7) 0.3297(6) 0.2047(5) 0.0608(17) Uani 1 1 d .
H3 H 0.7115 0.3679 0.1677 0.073 Uiso 1 1 calc R
C17 C 0.0695(7) 0.2243(5) 0.1855(5) 0.0750(18) Uani 1 1 d .
H17A H -0.0194 0.2371 0.1463 0.112 Uiso 1 1 calc R
H17B H 0.0391 0.2268 0.2452 0.112 Uiso 1 1 calc R
H17C H 0.1227 0.1582 0.1884 0.112 Uiso 1 1 calc R
C30 C 0.9991(9) 0.2985(6) -0.1661(5) 0.080(2) Uani 1 1 d .
H30A H 0.8979 0.3368 -0.1728 0.097 Uiso 1 1 calc R
H30B H 1.0620 0.3248 -0.1284 0.097 Uiso 1 1 calc R
B7 B 0.5221(8) 0.3874(7) 0.2847(6) 0.074(2) Uani 1 1 d .
H7 H 0.5526 0.4583 0.2960 0.089 Uiso 1 1 calc R
B9 B 0.5206(9) 0.1730(7) 0.3481(5) 0.074(2) Uani 1 1 d .
H9 H 0.5497 0.1022 0.4028 0.088 Uiso 1 1 calc R
B8 B 0.6382(9) 0.2678(8) 0.3254(5) 0.080(2) Uani 1 1 d .
H8 H 0.7448 0.2602 0.3648 0.096 Uiso 1 1 calc R
B12 B 0.4578(9) 0.2887(7) 0.3725(5) 0.075(2) Uani 1 1 d .
H12 H 0.4464 0.2951 0.4423 0.090 Uiso 1 1 calc R
C31 C 0.9905(10) 0.1877(6) -0.1243(5) 0.088(2) Uani 1 1 d .
H31A H 1.0927 0.1507 -0.1140 0.105 Uiso 1 1 calc R
H31B H 0.9414 0.1781 -0.0663 0.105 Uiso 1 1 calc R
C11 C 0.3575(8) 0.2223(7) -0.0458(5) 0.085(2) Uani 1 1 d .
H11A H 0.3902 0.1733 -0.0803 0.102 Uiso 1 1 calc R
C32 C 0.8831(12) 0.0477(6) -0.1439(5) 0.113(3) Uani 1 1 d .
H32A H 0.8733 0.0361 -0.0795 0.169 Uiso 1 1 calc R
H32B H 0.9688 0.0034 -0.1558 0.169 Uiso 1 1 calc R
H32C H 0.7916 0.0341 -0.1694 0.169 Uiso 1 1 calc R
C29 C 1.1029(10) 0.4061(6) -0.2923(6) 0.102(3) Uani 1 1 d .
H29A H 1.1585 0.4273 -0.2485 0.153 Uiso 1 1 calc R
H29B H 1.0110 0.4524 -0.3111 0.153 Uiso 1 1 calc R
H29C H 1.1649 0.4060 -0.3439 0.153 Uiso 1 1 calc R
O3 O 0.7150(6) 0.3063(4) -0.3327(3) 0.0875(15) Uani 1 1 d .
O4 O 0.9349(7) 0.3364(4) -0.4513(3) 0.0972(17) Uani 1 1 d .
O2 O 0.8464(7) 0.1052(4) -0.3702(4) 0.1016(17) Uani 1 1 d .
O1 O 1.1328(6) 0.1321(5) -0.3459(4) 0.1028(18) Uani 1 1 d .
C25 C 0.6066(11) 0.3058(8) -0.2614(6) 0.123(3) Uani 1 1 d .
H25A H 0.5172 0.3527 -0.2853 0.184 Uiso 1 1 calc R
H25B H 0.6522 0.3260 -0.2134 0.184 Uiso 1 1 calc R
H25C H 0.5786 0.2385 -0.2380 0.184 Uiso 1 1 calc R
C23 C 0.9436(17) 0.0458(10) -0.3973(9) 0.152(5) Uani 1 1 d .
H23A H 0.9305 0.0603 -0.4626 0.182 Uiso 1 1 calc R
H23B H 0.9219 -0.0234 -0.3709 0.182 Uiso 1 1 calc R
C27 C 0.7860(10) 0.3804(7) -0.4808(5) 0.104(3) Uani 1 1 d .
H27A H 0.7420 0.3385 -0.5131 0.125 Uiso 1 1 calc R
H27B H 0.7894 0.4471 -0.5229 0.125 Uiso 1 1 calc R
C26 C 0.6901(10) 0.3908(7) -0.4070(6) 0.116(3) Uani 1 1 d .
H26A H 0.7099 0.4508 -0.3893 0.139 Uiso 1 1 calc R
H26B H 0.5839 0.4007 -0.4270 0.139 Uiso 1 1 calc R
C28 C 1.0298(10) 0.3292(8) -0.5227(6) 0.117(3) Uani 1 1 d .
H28A H 1.0093 0.3901 -0.5718 0.176 Uiso 1 1 calc R
H28B H 1.0108 0.2715 -0.5431 0.176 Uiso 1 1 calc R
H28C H 1.1345 0.3208 -0.5026 0.176 Uiso 1 1 calc R
C22 C 1.1041(17) 0.0507(9) -0.3764(9) 0.160(5) Uani 1 1 d .
H22A H 1.1425 -0.0116 -0.3308 0.192 Uiso 1 1 calc R
H22B H 1.1619 0.0522 -0.4307 0.192 Uiso 1 1 calc R
C24 C 0.6991(12) 0.0987(8) -0.3979(7) 0.129(4) Uani 1 1 d .
H24A H 0.6982 0.0369 -0.4156 0.193 Uiso 1 1 calc R
H24B H 0.6664 0.1561 -0.4486 0.193 Uiso 1 1 calc R
H24C H 0.6310 0.0985 -0.3488 0.193 Uiso 1 1 calc R
Li1 Li 0.9357(13) 0.2205(9) -0.3239(7) 0.070(3) Uani 1 1 d .
C21 C 1.2827(11) 0.1338(9) -0.3214(8) 0.148(4) Uani 1 1 d .
H21A H 1.3480 0.0840 -0.3422 0.223 Uiso 1 1 calc R
H21B H 1.2926 0.1185 -0.2566 0.223 Uiso 1 1 calc R
H21C H 1.3116 0.2003 -0.3486 0.223 Uiso 1 1 calc R

loop_
_atom_site_aniso_label
_atom_site_aniso_U_11
_atom_site_aniso_U_22
_atom_site_aniso_U_33
_atom_site_aniso_U_23
_atom_site_aniso_U_13
_atom_site_aniso_U_12
Zr1 0.0465(3) 0.0621(4) 0.0530(4) -0.0218(3) 0.0056(2) -0.0074(2)
Cl2 0.0523(7) 0.0725(10) 0.0477(7) -0.0140(7) 0.0176(6) -0.0308(7)
Cl1 0.1230(16) 0.0730(12) 0.0935(13) -0.0373(11) 0.0091(12) 0.0128(11)
C1 0.044(3) 0.051(3) 0.052(3) -0.016(3) 0.005(2) -0.008(2)
O6 0.101(3) 0.063(3) 0.064(3) -0.020(2) -0.002(2) -0.022(2)
C2 0.054(3) 0.055(3) 0.064(4) -0.021(3) 0.003(3) -0.013(3)
C16 0.039(3) 0.062(4) 0.059(3) -0.015(3) 0.004(2) -0.010(3)
O5 0.101(4) 0.068(3) 0.077(3) -0.020(2) 0.010(3) -0.017(3)
C13 0.047(3) 0.074(4) 0.061(4) -0.022(3) -0.003(3) -0.014(3)
B6 0.059(4) 0.069(5) 0.070(4) -0.034(4) 0.012(3) -0.005(3)
B10 0.064(4) 0.074(5) 0.048(4) -0.019(3) 0.013(3) -0.009(4)
C15 0.070(4) 0.136(8) 0.051(4) -0.021(4) -0.001(3) -0.016(4)
C18 0.048(3) 0.070(4) 0.092(5) -0.017(4) -0.004(3) 0.006(3)
C14 0.052(3) 0.082(4) 0.054(3) -0.006(3) -0.008(3) -0.009(3)
B5 0.058(4) 0.050(4) 0.055(4) -0.011(3) 0.006(3) -0.010(3)
C12 0.065(4) 0.081(5) 0.083(5) -0.039(4) -0.001(3) -0.030(3)
B4 0.054(4) 0.073(5) 0.069(4) -0.025(4) -0.001(3) 0.007(3)
B3 0.047(3) 0.074(5) 0.071(4) -0.031(4) 0.005(3) -0.013(3)
C17 0.058(4) 0.084(5) 0.091(5) -0.029(4) 0.017(3) -0.027(3)
C30 0.100(5) 0.078(5) 0.076(5) -0.038(4) -0.001(4) -0.022(4)
B7 0.063(4) 0.096(6) 0.084(5) -0.057(5) -0.001(4) -0.012(4)
B9 0.081(5) 0.081(5) 0.051(4) -0.013(4) -0.006(4) 0.007(4)
B8 0.066(5) 0.116(7) 0.067(5) -0.043(5) -0.014(4) -0.001(5)
B12 0.072(5) 0.102(6) 0.058(4) -0.035(4) 0.002(4) -0.004(4)
C31 0.117(6) 0.093(6) 0.054(4) -0.016(4) -0.007(4) -0.026(5)
C11 0.085(5) 0.116(7) 0.073(5) -0.055(5) 0.003(4) -0.022(5)
C32 0.181(10) 0.080(6) 0.077(5) -0.009(4) 0.018(5) -0.042(6)
C29 0.111(6) 0.071(5) 0.117(7) -0.009(5) 0.000(5) -0.029(5)
O3 0.082(3) 0.099(4) 0.077(3) -0.026(3) 0.013(3) 0.011(3)
O4 0.108(4) 0.095(4) 0.075(3) -0.010(3) 0.023(3) 0.009(3)
O2 0.114(4) 0.085(4) 0.118(4) -0.054(3) -0.021(3) 0.003(3)
O1 0.078(4) 0.095(4) 0.138(5) -0.043(4) 0.025(3) 0.006(3)
C25 0.115(7) 0.142(9) 0.105(7) -0.040(6) 0.040(6) 0.013(6)
C23 0.186(12) 0.142(10) 0.175(12) -0.104(9) 0.079(10) -0.066(10)
C27 0.119(7) 0.112(7) 0.065(5) -0.006(5) -0.003(5) 0.009(6)
C26 0.100(6) 0.102(7) 0.114(7) 0.006(6) 0.006(5) 0.025(5)
C28 0.116(7) 0.137(8) 0.089(6) -0.013(6) 0.043(5) -0.019(6)
C22 0.192(13) 0.105(8) 0.179(11) -0.072(8) -0.016(10) 0.070(9)
C24 0.156(9) 0.115(8) 0.124(8) -0.028(6) -0.034(7) -0.056(7)
Li1 0.079(7) 0.063(6) 0.066(6) -0.019(5) 0.001(5) -0.001(5)
C21 0.089(7) 0.152(10) 0.195(12) -0.046(9) -0.003(7) 0.018(7)

loop_
_atom_type_symbol
_atom_type_description
_atom_type_scat_dispersion_real
_atom_type_scat_dispersion_imag
_atom_type_scat_source
C C 0.0033 0.0016 'International Tables Vol C Tables 4.2.6.8 and 6.1.1.4'
H H 0.0000 0.0000 'International Tables Vol C Tables 4.2.6.8 and 6.1.1.4'
Li Li -0.0003 0.0001 'International Tables Vol C Tables 4.2.6.8 and 6.1.1.4'
B B 0.0013 0.0007 'International Tables Vol C Tables 4.2.6.8 and 6.1.1.4'
O O 0.0106 0.0060 'International Tables Vol C Tables 4.2.6.8 and 6.1.1.4'
Cl Cl 0.1484 0.1585 'International Tables Vol C Tables 4.2.6.8 and 6.1.1.4'
Zr Zr -2.9673 0.5597 'International Tables Vol C Tables 4.2.6.8 and 6.1.1.4'

loop_
_geom_angle_atom_site_label_1
_geom_angle_atom_site_label_2
_geom_angle_atom_site_label_3
_geom_angle
C13 Zr1 C12 32.9(2)
C13 Zr1 C14 33.7(2)
C12 Zr1 C14 54.6(2)
C13 Zr1 B5 81.6(2)
C12 Zr1 B5 85.1(2)
C14 Zr1 B5 111.4(2)
C13 Zr1 B4 120.3(2)
C12 Zr1 B4 124.5(2)
C14 Zr1 B4 141.3(2)
B5 Zr1 B4 40.9(2)
C13 Zr1 B3 114.8(2)
C12 Zr1 B3 142.5(2)
C14 Zr1 B3 112.2(2)
B5 Zr1 B3 66.8(2)
B4 Zr1 B3 40.7(3)
C13 Zr1 Cl2 126.13(15)
C12 Zr1 Cl2 128.88(16)
C14 Zr1 Cl2 92.60(15)
B5 Zr1 Cl2 146.05(16)
B4 Zr1 Cl2 105.75(18)
B3 Zr1 Cl2 82.34(16)
C13 Zr1 C2 77.03(19)
C12 Zr1 C2 107.6(2)
C14 Zr1 C2 78.4(2)
B5 Zr1 C2 63.1(2)
B4 Zr1 C2 65.0(2)
B3 Zr1 C2 38.1(2)
Cl2 Zr1 C2 101.00(13)
C13 Zr1 C15 54.1(2)
C12 Zr1 C15 53.3(2)
C14 Zr1 C15 32.3(2)
B5 Zr1 C15 134.7(2)
B4 Zr1 C15 173.6(2)
B3 Zr1 C15 136.3(3)
Cl2 Zr1 C15 77.76(18)
C2 Zr1 C15 109.3(2)
C13 Zr1 C11 54.1(2)
C12 Zr1 C11 32.5(2)
C14 Zr1 C11 53.5(2)
B5 Zr1 C11 116.1(2)
B4 Zr1 C11 150.2(3)
B3 Zr1 C11 165.6(3)
Cl2 Zr1 C11 97.33(18)
C2 Zr1 C11 129.0(2)
C15 Zr1 C11 31.3(2)
C13 Zr1 Cl1 119.85(16)
C12 Zr1 Cl1 87.14(18)
C14 Zr1 Cl1 131.22(17)
B5 Zr1 Cl1 91.31(16)
B4 Zr1 Cl1 83.38(18)
B3 Zr1 Cl1 116.46(17)
Cl2 Zr1 Cl1 90.05(6)
C2 Zr1 Cl1 148.23(14)
C15 Zr1 Cl1 102.1(2)
C11 Zr1 Cl1 77.9(2)
C13 Zr1 C1 56.99(18)
C12 Zr1 C1 79.00(19)
C14 Zr1 C1 77.58(18)
B5 Zr1 C1 38.36(19)
B4 Zr1 C1 65.6(2)
B3 Zr1 C1 63.53(19)
Cl2 Zr1 C1 136.47(12)
C2 Zr1 C1 35.64(17)
C15 Zr1 C1 108.1(2)
C11 Zr1 C1 109.2(2)
Cl1 Zr1 C1 128.22(13)
C16 C1 C2 118.2(4)
C16 C1 B5 120.6(5)
C2 C1 B5 108.6(4)
C16 C1 B6 118.6(5)
C2 C1 B6 64.5(4)
B5 C1 B6 113.3(5)
C16 C1 B10 122.5(4)
C2 C1 B10 111.7(4)
B5 C1 B10 63.0(4)
B6 C1 B10 61.0(4)
C16 C1 Zr1 95.1(3)
C2 C1 Zr1 71.0(3)
B5 C1 Zr1 67.2(3)
B6 C1 Zr1 132.9(4)
B10 C1 Zr1 127.9(3)
C31 O6 C32 111.4(5)
C31 O6 Li1 113.9(5)
C32 O6 Li1 126.5(5)
C1 C2 B3 112.9(5)
C1 C2 B7 110.8(5)
B3 C2 B7 62.7(4)
C1 C2 B6 61.2(4)
B3 C2 B6 113.4(5)
B7 C2 B6 61.0(4)
C1 C2 Zr1 73.4(3)
B3 C2 Zr1 70.1(3)
B7 C2 Zr1 130.1(4)
B6 C2 Zr1 132.1(4)
C13 C16 C17 109.8(5)
C13 C16 C18 109.9(5)
C17 C16 C18 108.4(5)
C13 C16 C1 103.1(4)
C17 C16 C1 112.8(5)
C18 C16 C1 112.7(5)
C29 O5 C30 111.7(6)
C29 O5 Li1 124.9(5)
C30 O5 Li1 107.1(5)
C12 C13 C14 108.1(6)
C12 C13 C16 126.0(6)
C14 C13 C16 124.6(6)
C12 C13 Zr1 75.7(4)
C14 C13 Zr1 75.5(3)
C16 C13 Zr1 104.8(3)
C1 B6 B10 59.8(4)
C1 B6 B12 105.5(5)
B10 B6 B12 59.8(5)
C1 B6 C2 54.2(3)
B10 B6 C2 102.6(5)
B12 B6 C2 104.4(5)
C1 B6 B7 103.7(5)
B10 B6 B7 107.4(5)
B12 B6 B7 60.1(5)
C2 B6 B7 59.3(4)
C1 B10 B12 105.3(5)
C1 B10 B9 104.8(5)
B12 B10 B9 60.2(5)
C1 B10 B6 59.2(4)
B12 B10 B6 60.2(5)
B9 B10 B6 108.4(6)
C1 B10 B5 57.3(3)
B12 B10 B5 108.0(5)
B9 B10 B5 60.6(4)
B6 B10 B5 107.0(5)
C11 C15 C14 108.6(6)
C11 C15 Zr1 74.5(4)
C14 C15 Zr1 69.6(3)
C15 C14 C13 107.4(7)
C15 C14 Zr1 78.1(4)
C13 C14 Zr1 70.8(3)
C1 B5 B4 108.0(5)
C1 B5 B9 105.3(5)
B4 B5 B9 60.4(4)
C1 B5 B10 59.7(4)
B4 B5 B10 108.9(5)
B9 B5 B10 58.8(4)
C1 B5 Zr1 74.5(3)
B4 B5 Zr1 70.1(3)
B9 B5 Zr1 127.9(4)
B10 B5 Zr1 131.8(4)
C13 C12 C11 108.7(6)
C13 C12 Zr1 71.3(3)
C11 C12 Zr1 78.3(4)
B5 B4 B3 104.5(5)
B5 B4 B8 106.2(5)
B3 B4 B8 61.5(5)
B5 B4 B9 60.5(4)
B3 B4 B9 106.5(5)
B8 B4 B9 58.0(5)
B5 B4 Zr1 68.9(3)
B3 B4 Zr1 70.6(3)
B8 B4 Zr1 129.0(5)
B9 B4 Zr1 126.9(4)
C2 B3 B4 105.9(5)
C2 B3 B7 61.1(4)
B4 B3 B7 108.6(6)
C2 B3 B8 105.6(5)
B4 B3 B8 59.7(5)
B7 B3 B8 59.3(5)
C2 B3 Zr1 71.9(3)
B4 B3 Zr1 68.8(3)
B7 B3 Zr1 130.4(4)
B8 B3 Zr1 125.6(5)
O5 C30 C31 106.7(6)
C2 B7 B12 103.8(5)
C2 B7 B8 103.1(5)
B12 B7 B8 59.6(5)
C2 B7 B3 56.2(4)
B12 B7 B3 107.7(6)
B8 B7 B3 60.9(4)
C2 B7 B6 59.7(4)
B12 B7 B6 58.9(4)
B8 B7 B6 106.8(6)
B3 B7 B6 106.9(5)
B8 B9 B10 109.1(6)
B8 B9 B12 61.0(5)
B10 B9 B12 59.8(5)
B8 B9 B4 60.9(5)
B10 B9 B4 109.3(5)
B12 B9 B4 109.9(6)
B8 B9 B5 107.4(5)
B10 B9 B5 60.7(4)
B12 B9 B5 107.8(5)
B4 B9 B5 59.1(4)
B9 B8 B12 60.3(5)
B9 B8 B4 61.1(5)
B12 B8 B4 109.4(6)
B9 B8 B7 108.3(6)
B12 B8 B7 60.1(5)
B4 B8 B7 108.3(5)
B9 B8 B3 106.8(5)
B12 B8 B3 107.2(5)
B4 B8 B3 58.8(4)
B7 B8 B3 59.8(4)
B10 B12 B9 60.0(5)
B10 B12 B6 60.0(4)
B9 B12 B6 108.1(5)
B10 B12 B8 107.4(5)
B9 B12 B8 58.7(5)
B6 B12 B8 109.1(5)
B10 B12 B7 108.3(5)
B9 B12 B7 107.2(5)
B6 B12 B7 61.1(4)
B8 B12 B7 60.3(5)
O6 C31 C30 109.0(5)
C15 C11 C12 107.3(7)
C15 C11 Zr1 74.2(4)
C12 C11 Zr1 69.2(3)
C26 O3 C25 114.4(6)
C26 O3 Li1 115.0(5)
C25 O3 Li1 128.2(6)
C28 O4 C27 112.6(6)
C28 O4 Li1 124.6(6)
C27 O4 Li1 111.3(5)
C23 O2 C24 111.4(9)
C23 O2 Li1 115.5(7)
C24 O2 Li1 130.8(7)
C22 O1 C21 116.4(8)
C22 O1 Li1 113.2(8)
C21 O1 Li1 129.5(7)
O2 C23 C22 116.1(10)
O4 C27 C26 112.3(7)
O3 C26 C27 112.0(7)
O1 C22 C23 116.3(8)
O1 Li1 O3 165.7(6)
O1 Li1 O6 100.2(5)
O3 Li1 O6 90.2(5)
O1 Li1 O2 77.7(4)
O3 Li1 O2 91.7(5)
O6 Li1 O2 95.0(5)
O1 Li1 O4 96.0(5)
O3 Li1 O4 76.0(4)
O6 Li1 O4 160.4(6)
O2 Li1 O4 99.3(5)
O1 Li1 O5 92.5(5)
O3 Li1 O5 99.6(5)
O6 Li1 O5 76.1(4)
O2 Li1 O5 165.6(6)
O4 Li1 O5 92.1(5)

loop_
_geom_bond_atom_site_label_1
_geom_bond_atom_site_label_2
_geom_bond_distance
Zr1 C13 2.438(5)
Zr1 C12 2.494(6)
Zr1 C14 2.499(6)
Zr1 B5 2.504(6)
Zr1 B4 2.524(7)
Zr1 B3 2.554(7)
Zr1 Cl2 2.5761(13)
Zr1 C2 2.583(6)
Zr1 C15 2.610(6)
Zr1 C11 2.613(7)
Zr1 Cl1 2.6125(19)
Zr1 C1 2.618(5)
C1 C16 1.580(7)
C1 C2 1.592(8)
C1 B5 1.686(9)
C1 B6 1.720(9)
C1 B10 1.731(9)
O6 C31 1.414(8)
O6 C32 1.415(8)
O6 Li1 2.134(12)
C2 B3 1.675(9)
C2 B7 1.765(9)
C2 B6 1.771(9)
C16 C13 1.507(8)
C16 C17 1.518(8)
C16 C18 1.544(8)
O5 C29 1.408(8)
O5 C30 1.431(8)
O5 Li1 2.230(13)
C13 C12 1.398(9)
C13 C14 1.430(9)
B6 B10 1.752(11)
B6 B12 1.756(11)
B6 B7 1.795(10)
B10 B12 1.749(11)
B10 B9 1.752(11)
B10 B5 1.786(9)
C15 C11 1.411(11)
C15 C14 1.426(10)
B5 B4 1.758(10)
B5 B9 1.784(10)
C12 C11 1.433(9)
B4 B3 1.764(11)
B4 B8 1.779(11)
B4 B9 1.782(11)
B3 B7 1.791(10)
B3 B8 1.812(11)
C30 C31 1.494(10)
B7 B12 1.778(13)
B7 B8 1.782(13)
B9 B8 1.726(13)
B9 B12 1.755(12)
B8 B12 1.768(11)
O3 C26 1.383(9)
O3 C25 1.447(9)
O3 Li1 2.133(12)
O4 C28 1.391(8)
O4 C27 1.399(9)
O4 Li1 2.158(12)
O2 C23 1.257(12)
O2 C24 1.391(10)
O2 Li1 2.138(13)
O1 C22 1.376(13)
O1 C21 1.382(11)
O1 Li1 2.075(12)
C23 C22 1.468(16)
C27 C26 1.436(11)
